data_7235749
loop_
_publ_author_name
'Karra, Jagadeswara R.'
'Jasuja, Himanshu'
'Huang, You-Gui'
'Walton, Krista S.'

_publ_section_title
;
 Structural stability of BTTB-based metal--organic frameworks under humid
 conditions
;
_journal_issue 4
_journal_name_full 'Journal of Materials Chemistry A'
_journal_page_first 1624
_journal_paper_doi 10.1039/C4TA01372G
_journal_volume 3
_journal_year 2015
_chemical_formula_moiety 'C22 H13 Co N O4'
_chemical_formula_sum 'C22 H13 Co N O4'
_chemical_formula_weight 417.18
_space_group_IT_number 74
_space_group_name_Hall '-I 2b 2'
_space_group_name_H-M_alt 'I m m a'
_symmetry_cell_setting orthorhombic
_symmetry_space_group_name_H-M 'I m m a'
_atom_sites_solution_hydrogens geom
_atom_sites_solution_primary direct
_atom_sites_solution_secondary difmap
_audit_creation_method SHELXL-97
_cell_angle_alpha 90.00
_cell_angle_beta 90.00
_cell_angle_gamma 90.00
_cell_formula_units_Z 8
_cell_length_a 31.02(5)
_cell_length_b 11.74(2)
_cell_length_c 13.91(3)
_cell_measurement_reflns_used 33881
_cell_measurement_temperature 296(2)
_cell_measurement_theta_max 27.4719
_cell_measurement_theta_min 2.4118
_cell_volume 5066(16)
_computing_cell_refinement CrystalClear
_computing_data_collection CrystalClear
_computing_data_reduction 'SHELXS-97 (Sheldrick, 1990)'
_computing_molecular_graphics 'SHELXS-97 (Sheldrick, 1997)'
_computing_publication_material 'SHELXS-97 (Sheldrick, 1997)'
_computing_structure_refinement 'SHELXL-97 (Sheldrick, 1997)'
_computing_structure_solution 'SHELXS-97 (Sheldrick, 1990)'
_diffrn_ambient_temperature 296(2)
_diffrn_measured_fraction_theta_full 1.000
_diffrn_measured_fraction_theta_max 1.000
_diffrn_radiation_monochromator graphite
_diffrn_radiation_source 'fine-focus sealed tube'
_diffrn_radiation_type MoK\a
_diffrn_radiation_wavelength 0.71073
_diffrn_reflns_av_R_equivalents 0.0621
_diffrn_reflns_av_sigmaI/netI 0.0341
_diffrn_reflns_limit_h_max 37
_diffrn_reflns_limit_h_min -37
_diffrn_reflns_limit_k_max 14
_diffrn_reflns_limit_k_min -14
_diffrn_reflns_limit_l_max 16
_diffrn_reflns_limit_l_min -16
_diffrn_reflns_number 33881
_diffrn_reflns_theta_full 25.34
_diffrn_reflns_theta_max 25.34
_diffrn_reflns_theta_min 1.31
_exptl_absorpt_coefficient_mu 0.697
_exptl_absorpt_correction_T_max 1.0000
_exptl_absorpt_correction_T_min 0.8823
_exptl_absorpt_correction_type multi-scan
_exptl_absorpt_process_details 'SADABS (Sheldrick, 1996)'
_exptl_crystal_colour purple
_exptl_crystal_density_diffrn 1.060
_exptl_crystal_density_method 'not measured'
_exptl_crystal_description Prism
_exptl_crystal_F_000 1608
_exptl_crystal_size_max 0.10
_exptl_crystal_size_mid 0.12
_exptl_crystal_size_min 0.08
_refine_diff_density_max 6.754
_refine_diff_density_min -1.570
_refine_diff_density_rms 0.218
_refine_ls_extinction_method none
_refine_ls_goodness_of_fit_ref 1.062
_refine_ls_hydrogen_treatment mixed
_refine_ls_matrix_type full
_refine_ls_number_parameters 186
_refine_ls_number_reflns 2494
_refine_ls_number_restraints 0
_refine_ls_restrained_S_all 1.062
_refine_ls_R_factor_all 0.1058
_refine_ls_R_factor_gt 0.1007
_refine_ls_shift/su_max 0.000
_refine_ls_shift/su_mean 0.000
_refine_ls_structure_factor_coef Fsqd
_refine_ls_weighting_details 'calc w=1/[\s^2^(Fo^2^)+(0.1588P)^2^+40.8245P] where P=(Fo^2^+2Fc^2^)/3'
_refine_ls_weighting_scheme calc
_refine_ls_wR_factor_gt 0.2528
_refine_ls_wR_factor_ref 0.2572
_reflns_number_gt 2210
_reflns_number_total 2494
_reflns_threshold_expression >2sigma(I)
_cod_data_source_file c4ta01372g2.cif
_cod_data_source_block e:\reddy\red-15\h
_cod_depositor_comments
;
The following automatic conversions were performed:

data item '_exptl_absorpt_correction_type' value 'Multi-scan' was
changed to 'multi-scan' in accordance with the
/home/saulius/struct/COD-crude-data/automatic-downloads/DataCite-retrospective/RSC/depositions/lib/dictionaries/cif_core.dic
dictionary named 'cif_core.dic' version 2.4.2 last updated on
2011-04-26.

data item '_symmetry_cell_setting' value 'Orthorhombic' was changed
to 'orthorhombic' in accordance with the
/home/saulius/struct/COD-crude-data/automatic-downloads/DataCite-retrospective/RSC/depositions/lib/dictionaries/cif_core.dic
dictionary named 'cif_core.dic' version 2.4.2 last updated on
2011-04-26.

Automatic conversion script
Id: cif_fix_values 6909 2019-04-08 15:41:33Z antanas 
;
_cod_original_sg_symbol_H-M Imma
_cod_database_code 7235749

loop_
_symmetry_equiv_pos_as_xyz
'x, y, z'
'-x, -y+1/2, z'
'x, -y, -z'
'-x, y+1/2, -z'
'x+1/2, y+1/2, z+1/2'
'-x+1/2, -y+1, z+1/2'
'x+1/2, -y+1/2, -z+1/2'
'-x+1/2, y+1, -z+1/2'
'-x, -y, -z'
'x, y-1/2, -z'
'-x, y, z'
'x, -y-1/2, z'
'-x+1/2, -y+1/2, -z+1/2'
'x+1/2, y, -z+1/2'
'-x+1/2, y+1/2, z+1/2'
'x+1/2, -y, z+1/2'

loop_
_atom_site_label
_atom_site_type_symbol
_atom_site_fract_x
_atom_site_fract_y
_atom_site_fract_z
_atom_site_U_iso_or_equiv
_atom_site_adp_type
_atom_site_occupancy
_atom_site_symmetry_multiplicity
_atom_site_calc_flag
_atom_site_refinement_flags
Co1 Co 0.5000 0.2500 0.30927(8) 0.0158(4) Uani 1 4 d S
Co2 Co 0.5000 0.2500 0.11337(8) 0.0153(4) Uani 1 4 d S
O1 O 0.45491(16) 0.1286(5) 0.2916(3) 0.0589(15) Uani 1 1 d .
O2 O 0.45330(12) 0.1289(4) 0.1326(3) 0.0390(10) Uani 1 1 d .
N1 N 0.5000 0.2500 -0.0348(5) 0.0205(16) Uani 1 4 d S
N2 N 0.5000 0.2500 -0.5416(6) 0.0279(18) Uani 1 4 d S
C1 C 0.32906(15) -0.1221(4) 0.2289(5) 0.0365(13) Uani 1 1 d .
C4 C 0.40172(16) 0.0191(5) 0.2166(4) 0.0306(12) Uani 1 1 d .
C7 C 0.28894(15) -0.1899(4) 0.2378(5) 0.0378(14) Uani 1 1 d .
C8 C 0.2500 -0.1338(6) 0.2500 0.050(3) Uani 1 2 d S
H8 H 0.2500 -0.0546 0.2500 0.060 Uiso 1 2 calc SR
C9 C 0.43932(15) 0.0980(4) 0.2122(3) 0.0266(11) Uani 1 1 d .
C10 C 0.5000 0.3460(7) -0.0840(6) 0.046(2) Uani 1 2 d S
H10 H 0.5000 0.4140 -0.0497 0.055 Uiso 1 2 calc SR
C11 C 0.5000 0.3522(7) -0.1827(6) 0.043(2) Uani 1 2 d S
H11 H 0.5000 0.4220 -0.2144 0.051 Uiso 1 2 calc SR
C12 C 0.5000 0.2500 -0.2337(8) 0.029(2) Uani 1 4 d S
C13 C 0.5000 0.2500 -0.3417(6) 0.0223(19) Uani 1 4 d S
C14 C 0.4828(6) 0.1638(12) -0.3932(8) 0.082(8) Uani 0.50 1 d P
C15 C 0.4830(5) 0.1677(12) -0.4946(8) 0.074(5) Uani 0.50 1 d P
C2A C 0.3543(4) -0.1201(12) 0.1498(9) 0.040(3) Uani 0.50 1 d P
C3A C 0.3902(4) -0.0497(13) 0.1422(9) 0.041(3) Uani 0.50 1 d P
C5A C 0.3599(4) -0.1249(12) 0.2965(9) 0.046(3) Uani 0.50 1 d P
C6A C 0.3955(4) -0.0544(13) 0.2929(9) 0.044(3) Uani 0.50 1 d P
C2B C 0.3357(4) -0.0500(12) 0.1473(10) 0.047(3) Uani 0.50 1 d P
C3B C 0.3730(4) 0.0161(13) 0.1393(10) 0.045(3) Uani 0.50 1 d P
C5B C 0.3412(4) -0.0513(13) 0.3112(10) 0.050(3) Uani 0.50 1 d P
C6B C 0.3767(5) 0.0193(14) 0.3042(10) 0.050(3) Uani 0.50 1 d P

loop_
_atom_site_aniso_label
_atom_site_aniso_U_11
_atom_site_aniso_U_22
_atom_site_aniso_U_33
_atom_site_aniso_U_23
_atom_site_aniso_U_13
_atom_site_aniso_U_12
Co1 0.0122(6) 0.0183(7) 0.0169(6) 0.000 0.000 0.000
Co2 0.0112(6) 0.0169(7) 0.0177(7) 0.000 0.000 0.000
O1 0.049(3) 0.081(4) 0.046(3) -0.004(2) -0.0035(19) -0.043(3)
O2 0.0323(19) 0.048(2) 0.037(2) 0.0060(18) -0.0018(16) -0.0244(18)
N1 0.026(4) 0.025(4) 0.010(3) 0.000 0.000 0.000
N2 0.038(5) 0.022(4) 0.024(4) 0.000 0.000 0.000
C1 0.009(2) 0.020(2) 0.080(4) -0.001(3) 0.002(2) -0.0039(19)
C4 0.020(2) 0.028(3) 0.044(3) -0.002(2) 0.000(2) -0.006(2)
C7 0.012(2) 0.014(3) 0.088(4) 0.003(3) 0.008(2) -0.0037(18)
C8 0.013(3) 0.009(3) 0.128(8) 0.000 0.011(4) 0.000
C9 0.019(2) 0.022(2) 0.039(3) -0.0001(19) 0.0013(19) -0.004(2)
C10 0.080(6) 0.028(4) 0.030(4) -0.005(3) 0.000 0.000
C11 0.065(6) 0.034(4) 0.029(4) 0.005(3) 0.000 0.000
C12 0.024(5) 0.023(5) 0.038(6) 0.000 0.000 0.000
C13 0.026(5) 0.023(5) 0.018(4) 0.000 0.000 0.000
C14 0.16(2) 0.059(8) 0.023(5) 0.002(5) -0.012(7) -0.060(10)
C15 0.124(14) 0.083(9) 0.015(4) -0.004(5) 0.010(6) -0.067(9)
C2A 0.026(6) 0.046(7) 0.047(7) -0.008(6) 0.004(5) -0.022(6)
C3A 0.032(6) 0.048(8) 0.044(7) -0.006(6) 0.004(5) -0.013(6)
C5A 0.038(7) 0.041(7) 0.057(8) 0.023(6) -0.001(6) -0.016(6)
C6A 0.028(6) 0.054(9) 0.050(7) 0.018(6) -0.011(5) -0.022(6)
C2B 0.029(6) 0.045(7) 0.067(9) 0.015(7) -0.004(6) -0.021(6)
C3B 0.029(6) 0.049(8) 0.057(8) 0.008(7) -0.011(6) -0.025(6)
C5B 0.031(6) 0.050(8) 0.069(8) -0.014(7) 0.017(6) -0.022(6)
C6B 0.039(7) 0.046(8) 0.065(8) -0.020(6) 0.008(6) -0.017(7)

loop_
_atom_type_symbol
_atom_type_description
_atom_type_scat_dispersion_real
_atom_type_scat_dispersion_imag
_atom_type_scat_source
C C 0.0033 0.0016 'International Tables Vol C Tables 4.2.6.8 and 6.1.1.4'
H H 0.0000 0.0000 'International Tables Vol C Tables 4.2.6.8 and 6.1.1.4'
N N 0.0061 0.0033 'International Tables Vol C Tables 4.2.6.8 and 6.1.1.4'
O O 0.0106 0.0060 'International Tables Vol C Tables 4.2.6.8 and 6.1.1.4'
Co Co 0.3494 0.9721 'International Tables Vol C Tables 4.2.6.8 and 6.1.1.4'

loop_
_geom_angle_atom_site_label_1
_geom_angle_atom_site_label_2
_geom_angle_atom_site_label_3
_geom_angle
_geom_angle_site_symmetry_1
_geom_angle_site_symmetry_3
O1 Co1 O1 166.0(2) . 2_655
O1 Co1 O1 90.2(4) . 12_565
O1 Co1 O1 88.1(4) 2_655 12_565
O1 Co1 O1 88.1(4) . 11_655
O1 Co1 O1 90.2(4) 2_655 11_655
O1 Co1 O1 166.0(2) 12_565 11_655
O1 Co1 N2 97.00(12) . 1_556
O1 Co1 N2 97.00(12) 2_655 1_556
O1 Co1 N2 97.00(12) 12_565 1_556
O1 Co1 N2 97.00(12) 11_655 1_556
O1 Co1 Co2 83.00(12) . .
O1 Co1 Co2 83.00(12) 2_655 .
O1 Co1 Co2 83.00(12) 12_565 .
O1 Co1 Co2 83.00(12) 11_655 .
N2 Co1 Co2 180.0 1_556 .
O2 Co2 O2 90.1(3) 2_655 12_565
O2 Co2 O2 88.0(3) 2_655 11_655
O2 Co2 O2 165.0(2) 12_565 11_655
O2 Co2 O2 165.0(2) 2_655 .
O2 Co2 O2 88.0(3) 12_565 .
O2 Co2 O2 90.1(3) 11_655 .
O2 Co2 N1 97.50(11) 2_655 .
O2 Co2 N1 97.50(11) 12_565 .
O2 Co2 N1 97.50(11) 11_655 .
O2 Co2 N1 97.50(11) . .
O2 Co2 Co1 82.50(11) 2_655 .
O2 Co2 Co1 82.50(11) 12_565 .
O2 Co2 Co1 82.50(11) 11_655 .
O2 Co2 Co1 82.50(11) . .
N1 Co2 Co1 180.0 . .
C9 O1 Co1 125.2(4) . .
C9 O2 Co2 124.5(3) . .
C10 N1 C10 117.4(9) . 2_655
C10 N1 Co2 121.3(4) . .
C10 N1 Co2 121.3(4) 2_655 .
C15 N2 C15 48.7(15) . 11_655
C15 N2 C15 118.6(12) . 2_655
C15 N2 C15 98.0(14) 11_655 2_655
C15 N2 C15 98.0(14) . 12_565
C15 N2 C15 118.6(12) 11_655 12_565
C15 N2 C15 48.7(15) 2_655 12_565
C15 N2 Co1 120.7(6) . 1_554
C15 N2 Co1 120.7(6) 11_655 1_554
C15 N2 Co1 120.7(6) 2_655 1_554
C15 N2 Co1 120.7(6) 12_565 1_554
C5A C1 C2A 99.1(9) . .
C5A C1 C2B 117.9(8) . .
C2A C1 C2B 42.2(8) . .
C5A C1 C5B 44.2(8) . .
C2A C1 C5B 118.6(7) . .
C2B C1 C5B 104.3(9) . .
C5A C1 C7 121.8(7) . .
C2A C1 C7 124.4(7) . .
C2B C1 C7 120.4(7) . .
C5B C1 C7 117.1(7) . .
C3A C4 C6A 100.2(9) . .
C3A C4 C3B 39.9(8) . .
C6A C4 C3B 119.2(8) . .
C3A C4 C6B 120.1(8) . .
C6A C4 C6B 43.8(8) . .
C3B C4 C6B 107.8(10) . .
C3A C4 C9 122.9(6) . .
C6A C4 C9 121.9(6) . .
C3B C4 C9 118.8(6) . .
C6B C4 C9 117.0(6) . .
C8 C7 C7 118.4(3) . 12
C8 C7 C1 119.1(5) . .
C7 C7 C1 122.5(3) 12 .
C7 C8 C7 123.2(7) . 8_545
C7 C8 H8 118.4 . .
C7 C8 H8 118.4 8_545 .
O2 C9 O1 124.4(5) . .
O2 C9 C4 119.4(4) . .
O1 C9 C4 116.2(4) . .
N1 C10 C11 124.3(8) . .
N1 C10 H10 117.8 . .
C11 C10 H10 117.8 . .
C10 C11 C12 117.5(8) . .
C10 C11 H11 121.3 . .
C12 C11 H11 121.3 . .
C11 C12 C11 118.9(10) . 2_655
C11 C12 C13 120.5(5) . .
C11 C12 C13 120.5(5) 2_655 .
C14 C13 C14 116.0(12) . 2_655
C14 C13 C14 97.1(14) . 12_565
C14 C13 C14 46.6(17) 2_655 12_565
C14 C13 C14 46.6(17) . 11_655
C14 C13 C14 97.1(14) 2_655 11_655
C14 C13 C14 116.0(12) 12_565 11_655
C14 C13 C12 122.0(6) . .
C14 C13 C12 122.0(6) 2_655 .
C14 C13 C12 122.0(6) 12_565 .
C14 C13 C12 122.0(6) 11_655 .
C14 C14 C13 66.7(8) 11_655 .
C14 C14 C15 89.7(10) 11_655 .
C13 C14 C15 120.3(11) . .
C14 C14 C15 53.0(7) 11_655 11_655
C13 C14 C15 99.5(10) . 11_655
C15 C14 C15 36.7(10) . 11_655
C14 C14 C14 90.002(4) 11_655 12_565
C13 C14 C14 41.4(7) . 12_565
C15 C14 C14 88.1(9) . 12_565
C15 C14 C14 88.5(7) 11_655 12_565
C15 C15 N2 65.6(7) 11_655 .
C15 C15 C14 90.3(10) 11_655 .
N2 C15 C14 122.4(11) . .
C15 C15 C14 53.0(7) 11_655 11_655
N2 C15 C14 100.3(10) . 11_655
C14 C15 C14 37.2(13) . 11_655
C15 C15 C15 90.000(4) 11_655 12_565
N2 C15 C15 41.0(7) . 12_565
C14 C15 C15 91.9(9) . 12_565
C14 C15 C15 91.5(7) 11_655 12_565
C2B C2A C1 73.2(11) . .
C2B C2A C3A 88.3(13) . .
C1 C2A C3A 122.5(10) . .
C2B C2A C3B 54.9(10) . .
C1 C2A C3B 106.5(10) . .
C3A C2A C3B 33.4(7) . .
C3B C3A C4 72.2(12) . .
C3B C3A C2A 92.1(13) . .
C4 C3A C2A 120.3(10) . .
C3B C3A C2B 55.7(11) . .
C4 C3A C2B 103.4(10) . .
C2A C3A C2B 36.4(7) . .
C5B C5A C1 74.0(11) . .
C5B C5A C6A 87.5(13) . .
C1 C5A C6A 122.0(10) . .
C5B C5A C6B 51.1(10) . .
C1 C5A C6B 103.2(10) . .
C6A C5A C6B 36.5(8) . .
C6B C6A C4 71.3(11) . .
C6B C6A C5A 92.4(13) . .
C4 C6A C5A 120.9(10) . .
C6B C6A C5B 54.1(10) . .
C4 C6A C5B 103.8(10) . .
C5A C6A C5B 38.4(8) . .
C2A C2B C3B 89.1(13) . .
C2A C2B C1 64.5(10) . .
C3B C2B C1 120.8(11) . .
C2A C2B C3A 55.3(10) . .
C3B C2B C3A 33.8(7) . .
C1 C2B C3A 100.3(10) . .
C3A C3B C2B 90.6(14) . .
C3A C3B C4 68.0(12) . .
C2B C3B C4 118.7(11) . .
C3A C3B C2A 54.5(11) . .
C2B C3B C2A 36.0(7) . .
C4 C3B C2A 100.0(10) . .
C5A C5B C6B 92.2(13) . .
C5A C5B C1 61.8(10) . .
C6B C5B C1 119.3(11) . .
C5A C5B C6A 54.1(10) . .
C6B C5B C6A 38.2(8) . .
C1 C5B C6A 97.2(9) . .
C6A C6B C5B 87.7(13) . .
C6A C6B C4 64.9(10) . .
C5B C6B C4 119.1(11) . .
C6A C6B C5A 51.1(10) . .
C5B C6B C5A 36.7(8) . .
C4 C6B C5A 96.1(9) . .

loop_
_geom_bond_atom_site_label_1
_geom_bond_atom_site_label_2
_geom_bond_distance
_geom_bond_site_symmetry_2
Co1 O1 2.012(5) .
Co1 O1 2.012(5) 2_655
Co1 O1 2.012(5) 12_565
Co1 O1 2.012(5) 11_655
Co1 N2 2.073(9) 1_556
Co1 Co2 2.724(5) .
Co2 O2 2.047(4) 2_655
Co2 O2 2.047(4) 12_565
Co2 O2 2.047(4) 11_655
Co2 O2 2.047(4) .
Co2 N1 2.060(8) .
O1 C9 1.258(6) .
O2 C9 1.243(6) .
N1 C10 1.319(9) .
N1 C10 1.319(9) 2_655
N2 C15 1.281(13) .
N2 C15 1.281(13) 11_655
N2 C15 1.281(13) 2_655
N2 C15 1.281(13) 12_565
N2 Co1 2.073(9) 1_554
C1 C5A 1.341(14) .
C1 C2A 1.350(13) .
C1 C2B 1.431(14) .
C1 C5B 1.463(14) .
C1 C7 1.483(7) .
C4 C3A 1.360(13) .
C4 C6A 1.381(13) .
C4 C3B 1.397(13) .
C4 C6B 1.444(14) .
C4 C9 1.491(7) .
C7 C8 1.387(6) .
C7 C7 1.410(10) 12
C8 C7 1.387(6) 8_545
C8 H8 0.9300 .
C10 C11 1.375(11) .
C10 H10 0.9300 .
C11 C12 1.394(11) .
C11 H11 0.9300 .
C12 C11 1.394(11) 2_655
C12 C13 1.503(15) .
C13 C14 1.350(14) .
C13 C14 1.350(14) 2_655
C13 C14 1.350(14) 12_565
C13 C14 1.350(14) 11_655
C14 C14 1.07(4) 11_655
C14 C15 1.411(16) .
C14 C15 1.767(19) 11_655
C14 C14 2.02(3) 12_565
C15 C15 1.06(3) 11_655
C15 C14 1.767(19) 11_655
C15 C15 1.93(3) 12_565
C2A C2B 1.005(17) .
C2A C3A 1.392(16) .
C2A C3B 1.708(18) .
C3A C3B 0.940(17) .
C3A C2B 1.692(18) .
C5A C5B 1.061(19) .
C5A C6A 1.383(17) .
C5A C6B 1.78(2) .
C6A C6B 1.06(2) .
C6A C5B 1.706(18) .
C2B C3B 1.397(15) .
C5B C6B 1.382(17) .

loop_
_geom_torsion_atom_site_label_1
_geom_torsion_atom_site_label_2
_geom_torsion_atom_site_label_3
_geom_torsion_atom_site_label_4
_geom_torsion
_geom_torsion_site_symmetry_1
_geom_torsion_site_symmetry_4
O1 Co1 Co2 O2 -178.9(2) . 2_655
O1 Co1 Co2 O2 1.1(2) 2_655 2_655
O1 Co1 Co2 O2 90.0(3) 12_565 2_655
O1 Co1 Co2 O2 -90.0(3) 11_655 2_655
N2 Co1 Co2 O2 -130(11) 1_556 2_655
O1 Co1 Co2 O2 90.0(3) . 12_565
O1 Co1 Co2 O2 -90.0(3) 2_655 12_565
O1 Co1 Co2 O2 -1.1(2) 12_565 12_565
O1 Co1 Co2 O2 178.9(2) 11_655 12_565
N2 Co1 Co2 O2 139(12) 1_556 12_565
O1 Co1 Co2 O2 -90.0(3) . 11_655
O1 Co1 Co2 O2 90.0(3) 2_655 11_655
O1 Co1 Co2 O2 178.9(2) 12_565 11_655
O1 Co1 Co2 O2 -1.1(2) 11_655 11_655
N2 Co1 Co2 O2 -41(12) 1_556 11_655
O1 Co1 Co2 O2 1.1(2) . .
O1 Co1 Co2 O2 -178.9(2) 2_655 .
O1 Co1 Co2 O2 -90.0(3) 12_565 .
O1 Co1 Co2 O2 90.0(3) 11_655 .
N2 Co1 Co2 O2 50(11) 1_556 .
O1 Co1 Co2 N1 53(100) . .
O1 Co1 Co2 N1 -127(100) 2_655 .
O1 Co1 Co2 N1 -38(100) 12_565 .
O1 Co1 Co2 N1 142(100) 11_655 .
N2 Co1 Co2 N1 0(100) 1_556 .
O1 Co1 O1 C9 -5.3(5) 2_655 .
O1 Co1 O1 C9 77.7(6) 12_565 .
O1 Co1 O1 C9 -88.5(6) 11_655 .
N2 Co1 O1 C9 174.7(5) 1_556 .
Co2 Co1 O1 C9 -5.3(5) . .
O2 Co2 O2 C9 2.5(4) 2_655 .
O2 Co2 O2 C9 -80.2(5) 12_565 .
O2 Co2 O2 C9 84.9(5) 11_655 .
N1 Co2 O2 C9 -177.5(4) . .
Co1 Co2 O2 C9 2.5(4) . .
O2 Co2 N1 C10 -45.54(15) 2_655 .
O2 Co2 N1 C10 45.54(15) 12_565 .
O2 Co2 N1 C10 -134.46(15) 11_655 .
O2 Co2 N1 C10 134.46(15) . .
Co1 Co2 N1 C10 83(100) . .
O2 Co2 N1 C10 134.46(15) 2_655 2_655
O2 Co2 N1 C10 -134.46(15) 12_565 2_655
O2 Co2 N1 C10 45.54(15) 11_655 2_655
O2 Co2 N1 C10 -45.54(15) . 2_655
Co1 Co2 N1 C10 -97(100) . 2_655
C5A C1 C7 C8 113.0(10) . .
C2A C1 C7 C8 -116.5(9) . .
C2B C1 C7 C8 -66.2(10) . .
C5B C1 C7 C8 62.1(10) . .
C5A C1 C7 C7 -64.6(10) . 12
C2A C1 C7 C7 65.8(10) . 12
C2B C1 C7 C7 116.1(8) . 12
C5B C1 C7 C7 -115.5(8) . 12
C7 C7 C8 C7 0.0 12 8_545
C1 C7 C8 C7 -177.7(7) . 8_545
Co2 O2 C9 O1 -7.4(9) . .
Co2 O2 C9 C4 172.9(4) . .
Co1 O1 C9 O2 9.1(10) . .
Co1 O1 C9 C4 -171.2(4) . .
C3A C4 C9 O2 21.8(11) . .
C6A C4 C9 O2 152.4(9) . .
C3B C4 C9 O2 -24.8(11) . .
C6B C4 C9 O2 -157.1(9) . .
C3A C4 C9 O1 -157.9(10) . .
C6A C4 C9 O1 -27.3(11) . .
C3B C4 C9 O1 155.5(10) . .
C6B C4 C9 O1 23.2(11) . .
C10 N1 C10 C11 0.0 2_655 .
Co2 N1 C10 C11 180.0 . .
N1 C10 C11 C12 0.000(1) . .
C10 C11 C12 C11 0.0 . 2_655
C10 C11 C12 C13 180.0 . .
C11 C12 C13 C14 -152.2(10) . .
C11 C12 C13 C14 27.8(10) 2_655 .
C11 C12 C13 C14 27.8(10) . 2_655
C11 C12 C13 C14 -152.2(10) 2_655 2_655
C11 C12 C13 C14 -27.8(10) . 12_565
C11 C12 C13 C14 152.2(10) 2_655 12_565
C11 C12 C13 C14 152.2(10) . 11_655
C11 C12 C13 C14 -27.8(10) 2_655 11_655
C14 C13 C14 C14 74.4(6) 2_655 11_655
C14 C13 C14 C14 119.2(10) 12_565 11_655
C12 C13 C14 C14 -105.6(6) . 11_655
C14 C13 C14 C15 -0.7(12) 2_655 .
C14 C13 C14 C15 44(2) 12_565 .
C14 C13 C14 C15 -75.1(17) 11_655 .
C12 C13 C14 C15 179.3(12) . .
C14 C13 C14 C15 31.8(5) 2_655 11_655
C14 C13 C14 C15 76.7(14) 12_565 11_655
C14 C13 C14 C15 -42.6(10) 11_655 11_655
C12 C13 C14 C15 -148.2(5) . 11_655
C14 C13 C14 C14 -44.9(13) 2_655 12_565
C14 C13 C14 C14 -119.2(10) 11_655 12_565
C12 C13 C14 C14 135.1(13) . 12_565
C15 N2 C15 C15 -74.4(6) 2_655 11_655
C15 N2 C15 C15 -121.4(9) 12_565 11_655
Co1 N2 C15 C15 105.6(6) 1_554 11_655
C15 N2 C15 C14 73.6(17) 11_655 .
C15 N2 C15 C14 -0.8(13) 2_655 .
C15 N2 C15 C14 -48(2) 12_565 .
Co1 N2 C15 C14 179.2(13) 1_554 .
C15 N2 C15 C14 41.1(10) 11_655 11_655
C15 N2 C15 C14 -33.3(5) 2_655 11_655
C15 N2 C15 C14 -80.3(13) 12_565 11_655
Co1 N2 C15 C14 146.7(5) 1_554 11_655
C15 N2 C15 C15 121.4(9) 11_655 12_565
C15 N2 C15 C15 47.0(11) 2_655 12_565
Co1 N2 C15 C15 -133.0(11) 1_554 12_565
C14 C14 C15 C15 -0.005(2) 11_655 11_655
C13 C14 C15 C15 62.5(15) . 11_655
C14 C14 C15 C15 90.01(3) 12_565 11_655
C14 C14 C15 N2 -60.9(14) 11_655 .
C13 C14 C15 N2 2(3) . .
C15 C14 C15 N2 -60.9(14) 11_655 .
C14 C14 C15 N2 29.1(14) 12_565 .
C13 C14 C15 C14 62.6(15) . 11_655
C15 C14 C15 C14 0.005(4) 11_655 11_655
C14 C14 C15 C14 90.01(3) 12_565 11_655
C14 C14 C15 C15 -90.01(3) 11_655 12_565
C13 C14 C15 C15 -27.5(15) . 12_565
C15 C14 C15 C15 -90.01(3) 11_655 12_565
C14 C14 C15 C15 0.0 12_565 12_565
C5A C1 C2A C2B -121.8(11) . .
C5B C1 C2A C2B -79.5(13) . .
C7 C1 C2A C2B 99.1(11) . .
C5A C1 C2A C3A -45.1(17) . .
C2B C1 C2A C3A 76.7(16) . .
C5B C1 C2A C3A -3(2) . .
C7 C1 C2A C3A 175.8(11) . .
C5A C1 C2A C3B -77.6(11) . .
C2B C1 C2A C3B 44.3(10) . .
C5B C1 C2A C3B -35.2(14) . .
C7 C1 C2A C3B 143.4(7) . .
C6A C4 C3A C3B 123.9(12) . .
C6B C4 C3A C3B 81.8(15) . .
C9 C4 C3A C3B -97.0(12) . .
C6A C4 C3A C2A 42.1(17) . .
C3B C4 C3A C2A -81.8(16) . .
C6B C4 C3A C2A 0(2) . .
C9 C4 C3A C2A -178.7(11) . .
C6A C4 C3A C2B 77.1(11) . .
C3B C4 C3A C2B -46.7(11) . .
C6B C4 C3A C2B 35.1(15) . .
C9 C4 C3A C2B -143.7(7) . .
C2B C2A C3A C3B -0.4(17) . .
C1 C2A C3A C3B -69.2(19) . .
C2B C2A C3A C4 70.1(17) . .
C1 C2A C3A C4 1(2) . .
C3B C2A C3A C4 70.5(15) . .
C1 C2A C3A C2B -68.8(14) . .
C3B C2A C3A C2B 0.4(17) . .
C2A C1 C5A C5B 122.0(11) . .
C2B C1 C5A C5B 81.7(13) . .
C7 C1 C5A C5B -97.5(10) . .
C2A C1 C5A C6A 45.4(18) . .
C2B C1 C5A C6A 5(2) . .
C5B C1 C5A C6A -76.6(16) . .
C7 C1 C5A C6A -174.1(12) . .
C2A C1 C5A C6B 79.5(11) . .
C2B C1 C5A C6B 39.3(14) . .
C5B C1 C5A C6B -42.4(10) . .
C7 C1 C5A C6B -140.0(7) . .
C3A C4 C6A C6B -123.2(11) . .
C3B C4 C6A C6B -85.7(14) . .
C9 C4 C6A C6B 97.1(10) . .
C3A C4 C6A C5A -41.9(17) . .
C3B C4 C6A C5A -4(2) . .
C6B C4 C6A C5A 81.3(16) . .
C9 C4 C6A C5A 178.4(12) . .
C3A C4 C6A C5B -79.4(11) . .
C3B C4 C6A C5B -41.9(15) . .
C6B C4 C6A C5B 43.8(10) . .
C9 C4 C6A C5B 140.9(7) . .
C5B C5A C6A C6B -2.6(15) . .
C1 C5A C6A C6B 66.8(18) . .
C5B C5A C6A C4 -72.1(18) . .
C1 C5A C6A C4 -3(2) . .
C6B C5A C6A C4 -69.5(14) . .
C1 C5A C6A C5B 69.4(15) . .
C6B C5A C6A C5B 2.6(15) . .
C1 C2A C2B C3B 125.1(10) . .
C3A C2A C2B C3B 0.3(11) . .
C3A C2A C2B C1 -124.8(9) . .
C3B C2A C2B C1 -125.1(10) . .
C1 C2A C2B C3A 124.8(9) . .
C3B C2A C2B C3A -0.3(11) . .
C5A C1 C2B C2A 71.6(14) . .
C5B C1 C2B C2A 117.0(11) . .
C7 C1 C2B C2A -109.1(10) . .
C5A C1 C2B C3B -1(2) . .
C2A C1 C2B C3B -72.3(15) . .
C5B C1 C2B C3B 44.7(17) . .
C7 C1 C2B C3B 178.6(12) . .
C5A C1 C2B C3A 28.2(14) . .
C2A C1 C2B C3A -43.4(9) . .
C5B C1 C2B C3A 73.6(11) . .
C7 C1 C2B C3A -152.5(7) . .
C3B C3A C2B C2A 179(2) . .
C4 C3A C2B C2A -123.4(15) . .
C4 C3A C2B C3B 57.1(13) . .
C2A C3A C2B C3B -179(2) . .
C3B C3A C2B C1 -131.6(16) . .
C4 C3A C2B C1 -74.5(12) . .
C2A C3A C2B C1 48.9(11) . .
C4 C3A C3B C2B -120.9(10) . .
C2A C3A C3B C2B 0.3(12) . .
C2A C3A C3B C4 121.2(10) . .
C2B C3A C3B C4 120.9(10) . .
C4 C3A C3B C2A -121.2(10) . .
C2B C3A C3B C2A -0.3(12) . .
C2A C2B C3B C3A -0.4(17) . .
C1 C2B C3B C3A 58.9(19) . .
C2A C2B C3B C4 -65.4(18) . .
C1 C2B C3B C4 -6(2) . .
C3A C2B C3B C4 -65.0(14) . .
C1 C2B C3B C2A 59.3(13) . .
C3A C2B C3B C2A 0.4(17) . .
C6A C4 C3B C3A -69.4(15) . .
C6B C4 C3B C3A -115.9(13) . .
C9 C4 C3B C3A 107.9(11) . .
C3A C4 C3B C2B 77.9(16) . .
C6A C4 C3B C2B 9(2) . .
C6B C4 C3B C2B -38.0(19) . .
C9 C4 C3B C2B -174.2(12) . .
C3A C4 C3B C2A 45.0(10) . .
C6A C4 C3B C2A -24.4(14) . .
C6B C4 C3B C2A -70.9(12) . .
C9 C4 C3B C2A 152.9(6) . .
C2B C2A C3B C3A 179(2) . .
C1 C2A C3B C3A 124.7(16) . .
C1 C2A C3B C2B -54.8(13) . .
C3A C2A C3B C2B -179(2) . .
C2B C2A C3B C4 125.9(16) . .
C1 C2A C3B C4 71.1(11) . .
C3A C2A C3B C4 -53.6(12) . .
C1 C5A C5B C6B -122.4(11) . .
C6A C5A C5B C6B 2.0(12) . .
C6A C5A C5B C1 124.3(9) . .
C6B C5A C5B C1 122.4(11) . .
C1 C5A C5B C6A -124.3(9) . .
C6B C5A C5B C6A -2.0(12) . .
C2A C1 C5B C5A -72.5(13) . .
C2B C1 C5B C5A -115.5(11) . .
C7 C1 C5B C5A 108.8(10) . .
C5A C1 C5B C6B 75.5(15) . .
C2A C1 C5B C6B 3(2) . .
C2B C1 C5B C6B -40.0(18) . .
C7 C1 C5B C6B -175.7(13) . .
C5A C1 C5B C6A 42.4(9) . .
C2A C1 C5B C6A -30.1(14) . .
C2B C1 C5B C6A -73.1(11) . .
C7 C1 C5B C6A 151.2(7) . .
C6B C6A C5B C5A 176.8(19) . .
C4 C6A C5B C5A 122.8(15) . .
C4 C6A C5B C6B -54.1(12) . .
C5A C6A C5B C6B -176.8(19) . .
C6B C6A C5B C1 129.7(16) . .
C4 C6A C5B C1 75.6(12) . .
C5A C6A C5B C1 -47.2(10) . .
C4 C6A C6B C5B 123.8(10) . .
C5A C6A C6B C5B 2.0(12) . .
C5A C6A C6B C4 -121.9(9) . .
C5B C6A C6B C4 -123.8(10) . .
C4 C6A C6B C5A 121.9(9) . .
C5B C6A C6B C5A -2.0(12) . .
C5A C5B C6B C6A -2.6(15) . .
C1 C5B C6B C6A -61.2(18) . .
C5A C5B C6B C4 56.9(19) . .
C1 C5B C6B C4 -2(2) . .
C6A C5B C6B C4 59.5(12) . .
C1 C5B C6B C5A -58.6(12) . .
C6A C5B C6B C5A 2.6(15) . .
C3A C4 C6B C6A 72.1(14) . .
C3B C4 C6B C6A 113.9(12) . .
C9 C4 C6B C6A -109.0(10) . .
C3A C4 C6B C5B 0(2) . .
C6A C4 C6B C5B -71.9(16) . .
C3B C4 C6B C5B 42(2) . .
C9 C4 C6B C5B 179.1(13) . .
C3A C4 C6B C5A 30.4(15) . .
C6A C4 C6B C5A -41.7(9) . .
C3B C4 C6B C5A 72.2(12) . .
C9 C4 C6B C5A -150.7(6) . .
C5B C5A C6B C6A 177(2) . .
C1 C5A C6B C6A -126.8(15) . .
C1 C5A C6B C5B 56.5(13) . .
C6A C5A C6B C5B -177(2) . .
C5B C5A C6B C4 -132.6(16) . .
C1 C5A C6B C4 -76.1(11) . .
C6A C5A C6B C4 50.7(10) . .
